data_4338252
loop_
_publ_author_name
'Chitnis, Saurabh S.'
'Burford, Neil'
'McDonald, Robert'
'Ferguson, Michael J.'

_publ_section_title
;
 Prototypical Phosphine Complexes of Antimony(III).
;
_journal_issue 10
_journal_name_full 'Inorganic chemistry'
_journal_page_first 5359
_journal_page_last 5372
_journal_paper_doi 10.1021/ic500723y
_journal_volume 53
_journal_year 2014
_chemical_formula_moiety 'C37 H30 Cl2 F3 O3 P2 S Sb'
_chemical_formula_sum 'C37 H30 Cl2 F3 O3 P2 S Sb'
_chemical_formula_weight 866.26
_chemical_name_systematic
;

 ?

;
_space_group_IT_number 2
_symmetry_cell_setting triclinic
_symmetry_space_group_name_Hall '-P 1'
_symmetry_space_group_name_H-M 'P -1'
_atom_sites_solution_hydrogens geom
_atom_sites_solution_primary direct
_atom_sites_solution_secondary difmap
_audit_creation_method SHELXL-97
_cell_angle_alpha 94.0493(9)
_cell_angle_beta 96.8668(10)
_cell_angle_gamma 110.3615(9)
_cell_formula_units_Z 2
_cell_length_a 9.5641(7)
_cell_length_b 12.0248(8)
_cell_length_c 17.5876(12)
_cell_measurement_reflns_used 5536
_cell_measurement_temperature 193(2)
_cell_measurement_theta_max 27.42
_cell_measurement_theta_min 2.28
_cell_volume 1869.0(2)
_computing_cell_refinement 'Bruker SAINT (Bruker, 1997)'
_computing_data_collection 'Bruker SMART (Bruker, 1997)'
_computing_data_reduction 'Bruker SAINT (Bruker, 1997)'
_computing_molecular_graphics 'Bruker SHELXTL (Bruker, 1997)'
_computing_publication_material 'Bruker SHELXTL (Bruker, 1997)'
_computing_structure_refinement 'SHELXL-97 (Sheldrick, 1997)'
_computing_structure_solution 'SHELXS-97 (Sheldrick, 1990)'
_diffrn_ambient_temperature 193(2)
_diffrn_detector_area_resol_mean 8.192
_diffrn_measured_fraction_theta_full 0.989
_diffrn_measured_fraction_theta_max 0.989
_diffrn_measurement_device_type 'Bruker PLATFORM diffractometer/SMART 1000 CCD area detector'
_diffrn_measurement_method '\w scans'
_diffrn_radiation_monochromator graphite
_diffrn_radiation_source 'fine-focus sealed tube'
_diffrn_radiation_type MoK\a
_diffrn_radiation_wavelength 0.71073
_diffrn_reflns_av_R_equivalents 0.0207
_diffrn_reflns_av_sigmaI/netI 0.0304
_diffrn_reflns_limit_h_max 12
_diffrn_reflns_limit_h_min -12
_diffrn_reflns_limit_k_max 15
_diffrn_reflns_limit_k_min -15
_diffrn_reflns_limit_l_max 22
_diffrn_reflns_limit_l_min -22
_diffrn_reflns_number 16455
_diffrn_reflns_theta_full 27.47
_diffrn_reflns_theta_max 27.47
_diffrn_reflns_theta_min 1.82
_diffrn_standards_decay_% 0
_diffrn_standards_interval_time 0
_diffrn_standards_number 0
_exptl_absorpt_coefficient_mu 1.073
_exptl_absorpt_correction_T_max 0.8821
_exptl_absorpt_correction_T_min 0.7321
_exptl_absorpt_correction_type integration
_exptl_absorpt_process_details 'Bruker SHELXTL (Bruker, 1997)'
_exptl_crystal_colour colorless
_exptl_crystal_density_diffrn 1.539
_exptl_crystal_density_method 'not measured'
_exptl_crystal_description plate
_exptl_crystal_F_000 868
_exptl_crystal_size_max 0.31
_exptl_crystal_size_mid 0.26
_exptl_crystal_size_min 0.12
_refine_diff_density_max 0.755
_refine_diff_density_min -0.348
_refine_diff_density_rms 0.076
_refine_ls_extinction_method none
_refine_ls_goodness_of_fit_ref 1.062
_refine_ls_hydrogen_treatment constr
_refine_ls_matrix_type full
_refine_ls_number_parameters 442
_refine_ls_number_reflns 8482
_refine_ls_number_restraints 0
_refine_ls_restrained_S_all 1.062
_refine_ls_R_factor_all 0.0354
_refine_ls_R_factor_gt 0.0289
_refine_ls_shift/su_max 0.001
_refine_ls_shift/su_mean 0.000
_refine_ls_structure_factor_coef Fsqd
_refine_ls_weighting_details 'calc w=1/[\s^2^(Fo^2^)+(0.0369P)^2^+0.3891P] where P=(Fo^2^+2Fc^2^)/3'
_refine_ls_weighting_scheme calc
_refine_ls_wR_factor_gt 0.0685
_refine_ls_wR_factor_ref 0.0719
_reflns_number_gt 7414
_reflns_number_total 8482
_reflns_threshold_expression I>2\s(I)
_cod_data_source_file ic500723y_si_006.cif
_cod_data_source_block dal0759
_cod_depositor_comments
;
The following automatic conversions were performed:

'_symmetry_cell_setting' value 'Triclinic' changed to 'triclinic'
according to
/usr/data/users/saulius/crontab/automatic-downloads/rss-feeds/ACS/lib/dictionaries/cif_core.dic
dictionary named 'cif_core.dic' version 2.4.2 from 2011-04-26.

Automatic conversion script
Id: cif_fix_values 2281 2013-09-26 08:29:07Z andrius 

 Adding full bibliography for 4338238--4338252.cif.
;
_cod_database_code 4338252

loop_
_symmetry_equiv_pos_as_xyz
'x, y, z'
'-x, -y, -z'

loop_
_atom_site_label
_atom_site_type_symbol
_atom_site_fract_x
_atom_site_fract_y
_atom_site_fract_z
_atom_site_U_iso_or_equiv
_atom_site_adp_type
_atom_site_occupancy
_atom_site_symmetry_multiplicity
_atom_site_calc_flag
_atom_site_refinement_flags
Sb Sb 0.184616(15) 0.277053(11) 0.267837(8) 0.02989(5) Uani 1 1 d .
Cl1 Cl 0.37936(6) 0.26820(6) 0.19931(3) 0.04354(13) Uani 1 1 d .
Cl2 Cl 0.31604(8) 0.47030(5) 0.34118(4) 0.05624(18) Uani 1 1 d .
S S -0.11755(7) 0.00422(5) 0.22310(3) 0.03908(13) Uani 1 1 d .
P1 P 0.34947(6) 0.19488(5) 0.38335(3) 0.02831(11) Uani 1 1 d .
P2 P 0.12012(6) 0.39402(4) 0.14341(3) 0.02798(11) Uani 1 1 d .
F1 F -0.4052(2) -0.03459(17) 0.20943(14) 0.0837(6) Uani 1 1 d .
F2 F -0.3181(2) -0.01971(17) 0.10261(11) 0.0798(5) Uani 1 1 d .
F3 F -0.2726(2) 0.13750(15) 0.18185(13) 0.0849(6) Uani 1 1 d .
O1 O 0.0001(2) 0.07471(15) 0.18179(10) 0.0510(4) Uani 1 1 d .
O2 O -0.1010(2) 0.05550(16) 0.30146(10) 0.0585(5) Uani 1 1 d .
O3 O -0.1527(2) -0.12160(14) 0.21015(11) 0.0502(4) Uani 1 1 d .
C1 C -0.2872(3) 0.0228(2) 0.17668(18) 0.0562(7) Uani 1 1 d .
C11 C 0.3173(2) 0.03659(18) 0.36468(12) 0.0304(4) Uani 1 1 d .
C12 C 0.2815(3) -0.0184(2) 0.28915(13) 0.0442(6) Uani 1 1 d .
H12 H 0.2738 0.0267 0.2477 0.053 Uiso 1 1 calc R
C13 C 0.2570(3) -0.1395(2) 0.27421(15) 0.0549(7) Uani 1 1 d .
H13 H 0.2333 -0.1767 0.2225 0.066 Uiso 1 1 calc R
C14 C 0.2668(3) -0.2054(2) 0.33402(16) 0.0503(6) Uani 1 1 d .
H14 H 0.2486 -0.2883 0.3236 0.060 Uiso 1 1 calc R
C15 C 0.3028(3) -0.1517(2) 0.40849(15) 0.0457(6) Uani 1 1 d .
H15 H 0.3105 -0.1974 0.4496 0.055 Uiso 1 1 calc R
C16 C 0.3282(3) -0.0314(2) 0.42436(13) 0.0391(5) Uani 1 1 d .
H16 H 0.3531 0.0050 0.4763 0.047 Uiso 1 1 calc R
C21 C 0.5525(2) 0.27047(19) 0.40090(11) 0.0316(4) Uani 1 1 d .
C22 C 0.6149(3) 0.3908(2) 0.43117(13) 0.0410(5) Uani 1 1 d .
H22 H 0.5506 0.4320 0.4440 0.049 Uiso 1 1 calc R
C23 C 0.7696(3) 0.4506(2) 0.44266(15) 0.0502(6) Uani 1 1 d .
H23 H 0.8113 0.5321 0.4642 0.060 Uiso 1 1 calc R
C24 C 0.8629(3) 0.3921(3) 0.42293(15) 0.0517(6) Uani 1 1 d .
H24 H 0.9691 0.4334 0.4308 0.062 Uiso 1 1 calc R
C25 C 0.8035(3) 0.2738(2) 0.39177(14) 0.0455(6) Uani 1 1 d .
H25 H 0.8687 0.2341 0.3781 0.055 Uiso 1 1 calc R
C26 C 0.6484(2) 0.2125(2) 0.38029(12) 0.0370(5) Uani 1 1 d .
H26 H 0.6077 0.1312 0.3584 0.044 Uiso 1 1 calc R
C31 C 0.2805(2) 0.20945(18) 0.47384(12) 0.0317(4) Uani 1 1 d .
C32 C 0.1258(3) 0.1662(2) 0.47096(14) 0.0466(6) Uani 1 1 d .
H32 H 0.0621 0.1346 0.4228 0.056 Uiso 1 1 calc R
C33 C 0.0632(3) 0.1684(3) 0.53740(17) 0.0603(7) Uani 1 1 d .
H33 H -0.0434 0.1383 0.5347 0.072 Uiso 1 1 calc R
C34 C 0.1532(3) 0.2135(2) 0.60727(16) 0.0561(7) Uani 1 1 d .
H34 H 0.1093 0.2141 0.6529 0.067 Uiso 1 1 calc R
C35 C 0.3071(4) 0.2580(3) 0.61104(15) 0.0641(8) Uani 1 1 d .
H35 H 0.3698 0.2892 0.6595 0.077 Uiso 1 1 calc R
C36 C 0.3719(3) 0.2578(3) 0.54442(13) 0.0509(6) Uani 1 1 d .
H36 H 0.4784 0.2906 0.5472 0.061 Uiso 1 1 calc R
C41 C 0.0137(2) 0.28400(17) 0.06202(11) 0.0298(4) Uani 1 1 d .
C42 C -0.1348(3) 0.2665(2) 0.03362(13) 0.0388(5) Uani 1 1 d .
H42 H -0.1834 0.3144 0.0561 0.047 Uiso 1 1 calc R
C43 C -0.2129(3) 0.1788(2) -0.02778(14) 0.0523(6) Uani 1 1 d .
H43 H -0.3150 0.1665 -0.0470 0.063 Uiso 1 1 calc R
C44 C -0.1425(4) 0.1100(2) -0.06061(14) 0.0557(7) Uani 1 1 d .
H44 H -0.1965 0.0502 -0.1025 0.067 Uiso 1 1 calc R
C45 C 0.0053(3) 0.1266(2) -0.03348(13) 0.0499(6) Uani 1 1 d .
H45 H 0.0535 0.0793 -0.0571 0.060 Uiso 1 1 calc R
C46 C 0.0834(3) 0.21212(19) 0.02810(13) 0.0399(5) Uani 1 1 d .
H46 H 0.1847 0.2224 0.0476 0.048 Uiso 1 1 calc R
C51 C 0.2739(2) 0.50366(18) 0.10754(13) 0.0336(4) Uani 1 1 d .
C52 C 0.2839(3) 0.5026(2) 0.02922(14) 0.0410(5) Uani 1 1 d .
H52 H 0.2095 0.4426 -0.0071 0.049 Uiso 1 1 calc R
C53 C 0.4030(3) 0.5896(2) 0.00401(18) 0.0556(7) Uani 1 1 d .
H53 H 0.4101 0.5887 -0.0494 0.067 Uiso 1 1 calc R
C54 C 0.5094(3) 0.6762(2) 0.0563(2) 0.0634(8) Uani 1 1 d .
H54 H 0.5901 0.7356 0.0388 0.076 Uiso 1 1 calc R
C55 C 0.5008(3) 0.6783(2) 0.1340(2) 0.0643(8) Uani 1 1 d .
H55 H 0.5753 0.7389 0.1698 0.077 Uiso 1 1 calc R
C56 C 0.3833(3) 0.5920(2) 0.15997(16) 0.0507(6) Uani 1 1 d .
H56 H 0.3776 0.5934 0.2136 0.061 Uiso 1 1 calc R
C61 C -0.0021(2) 0.47048(17) 0.17156(11) 0.0294(4) Uani 1 1 d .
C62 C -0.1083(3) 0.4156(2) 0.21771(13) 0.0398(5) Uani 1 1 d .
H62 H -0.1118 0.3419 0.2354 0.048 Uiso 1 1 calc R
C63 C -0.2096(3) 0.4679(3) 0.23819(14) 0.0488(6) Uani 1 1 d .
H63 H -0.2844 0.4292 0.2683 0.059 Uiso 1 1 calc R
C64 C -0.1997(3) 0.5772(2) 0.21398(14) 0.0502(6) Uani 1 1 d .
H64 H -0.2675 0.6141 0.2282 0.060 Uiso 1 1 calc R
C65 C -0.0932(3) 0.6327(2) 0.16964(15) 0.0489(6) Uani 1 1 d .
H65 H -0.0871 0.7081 0.1539 0.059 Uiso 1 1 calc R
C66 C 0.0055(3) 0.58000(19) 0.14765(13) 0.0379(5) Uani 1 1 d .
H66 H 0.0781 0.6184 0.1163 0.046 Uiso 1 1 calc R

loop_
_atom_site_aniso_label
_atom_site_aniso_U_11
_atom_site_aniso_U_22
_atom_site_aniso_U_33
_atom_site_aniso_U_23
_atom_site_aniso_U_13
_atom_site_aniso_U_12
Sb 0.02995(8) 0.02510(7) 0.03179(8) 0.00032(5) 0.00059(5) 0.00833(5)
Cl1 0.0396(3) 0.0541(3) 0.0427(3) 0.0129(3) 0.0114(2) 0.0211(3)
Cl2 0.0761(4) 0.0304(3) 0.0500(4) -0.0087(2) -0.0191(3) 0.0159(3)
S 0.0458(3) 0.0273(3) 0.0363(3) -0.0038(2) 0.0100(2) 0.0038(2)
P1 0.0305(3) 0.0299(3) 0.0243(2) -0.0009(2) 0.00033(19) 0.0127(2)
P2 0.0318(3) 0.0218(2) 0.0284(3) 0.00177(19) 0.0010(2) 0.0088(2)
F1 0.0530(10) 0.0647(11) 0.1337(18) 0.0124(11) 0.0313(11) 0.0161(9)
F2 0.0897(14) 0.0681(12) 0.0675(12) 0.0010(9) -0.0190(10) 0.0225(10)
F3 0.0959(14) 0.0415(9) 0.1224(17) 0.0106(10) 0.0125(12) 0.0323(9)
O1 0.0571(11) 0.0403(9) 0.0467(10) -0.0037(7) 0.0218(8) 0.0036(8)
O2 0.0727(13) 0.0479(10) 0.0378(9) -0.0072(8) 0.0176(9) 0.0000(9)
O3 0.0556(10) 0.0299(8) 0.0592(11) -0.0015(8) 0.0041(8) 0.0108(7)
C1 0.0589(17) 0.0358(13) 0.0707(19) 0.0024(12) 0.0088(14) 0.0145(12)
C11 0.0292(10) 0.0323(10) 0.0308(10) 0.0014(8) 0.0032(8) 0.0134(8)
C12 0.0650(16) 0.0343(11) 0.0303(11) 0.0003(9) -0.0018(10) 0.0178(11)
C13 0.084(2) 0.0369(13) 0.0405(13) -0.0059(11) -0.0013(13) 0.0229(13)
C14 0.0639(17) 0.0326(12) 0.0579(16) 0.0050(11) 0.0105(13) 0.0216(12)
C15 0.0592(15) 0.0442(13) 0.0457(14) 0.0159(11) 0.0137(11) 0.0298(12)
C16 0.0464(13) 0.0467(13) 0.0301(11) 0.0058(9) 0.0063(9) 0.0237(11)
C21 0.0305(10) 0.0373(11) 0.0246(9) -0.0004(8) -0.0006(8) 0.0118(9)
C22 0.0375(12) 0.0413(12) 0.0409(12) -0.0069(10) -0.0017(9) 0.0146(10)
C23 0.0414(13) 0.0482(14) 0.0481(14) -0.0101(11) -0.0045(11) 0.0069(11)
C24 0.0315(12) 0.0689(18) 0.0456(14) -0.0012(13) 0.0008(10) 0.0101(12)
C25 0.0359(12) 0.0632(16) 0.0404(13) 0.0022(11) 0.0073(10) 0.0220(11)
C26 0.0387(12) 0.0429(12) 0.0306(11) 0.0001(9) 0.0041(9) 0.0175(10)
C31 0.0370(11) 0.0329(10) 0.0278(10) 0.0005(8) 0.0045(8) 0.0167(9)
C32 0.0366(12) 0.0542(15) 0.0416(13) -0.0050(11) 0.0062(10) 0.0090(11)
C33 0.0441(15) 0.0658(18) 0.0633(18) -0.0021(14) 0.0223(13) 0.0076(13)
C34 0.0736(19) 0.0547(16) 0.0436(14) 0.0046(12) 0.0292(13) 0.0212(14)
C35 0.0697(19) 0.093(2) 0.0281(12) -0.0085(13) 0.0058(12) 0.0314(17)
C36 0.0420(13) 0.0779(19) 0.0321(12) -0.0055(12) 0.0022(10) 0.0244(13)
C41 0.0383(11) 0.0231(9) 0.0258(9) 0.0035(7) 0.0040(8) 0.0085(8)
C42 0.0428(12) 0.0332(11) 0.0356(11) 0.0010(9) 0.0001(9) 0.0100(9)
C43 0.0540(15) 0.0468(14) 0.0402(13) -0.0022(11) -0.0102(11) 0.0054(12)
C44 0.089(2) 0.0319(12) 0.0297(12) -0.0053(10) -0.0035(13) 0.0067(13)
C45 0.088(2) 0.0333(12) 0.0315(12) 0.0011(9) 0.0139(12) 0.0244(13)
C46 0.0529(14) 0.0343(11) 0.0360(11) 0.0035(9) 0.0091(10) 0.0193(10)
C51 0.0290(10) 0.0274(10) 0.0440(12) 0.0082(9) 0.0038(9) 0.0095(8)
C52 0.0405(12) 0.0377(12) 0.0474(13) 0.0088(10) 0.0131(10) 0.0144(10)
C53 0.0567(16) 0.0471(15) 0.0744(19) 0.0211(14) 0.0349(14) 0.0221(13)
C54 0.0421(15) 0.0435(15) 0.110(3) 0.0269(16) 0.0297(16) 0.0130(12)
C55 0.0407(14) 0.0349(13) 0.103(3) 0.0133(15) -0.0087(15) 0.0016(11)
C56 0.0478(14) 0.0355(12) 0.0565(15) 0.0066(11) -0.0058(12) 0.0041(11)
C61 0.0340(10) 0.0253(9) 0.0267(10) -0.0026(8) 0.0002(8) 0.0103(8)
C62 0.0433(12) 0.0378(12) 0.0392(12) 0.0095(10) 0.0079(10) 0.0143(10)
C63 0.0457(14) 0.0658(17) 0.0406(13) 0.0071(12) 0.0128(11) 0.0248(12)
C64 0.0586(16) 0.0625(16) 0.0401(13) -0.0068(12) 0.0020(11) 0.0392(14)
C65 0.0709(17) 0.0397(13) 0.0455(14) 0.0027(11) 0.0064(12) 0.0330(13)
C66 0.0511(13) 0.0300(11) 0.0354(11) 0.0048(9) 0.0074(10) 0.0175(10)

loop_
_atom_type_symbol
_atom_type_description
_atom_type_scat_dispersion_real
_atom_type_scat_dispersion_imag
_atom_type_scat_source
C C 0.0033 0.0016 'International Tables Vol C Tables 4.2.6.8 and 6.1.1.4'
H H 0.0000 0.0000 'International Tables Vol C Tables 4.2.6.8 and 6.1.1.4'
O O 0.0106 0.0060 'International Tables Vol C Tables 4.2.6.8 and 6.1.1.4'
F F 0.0171 0.0103 'International Tables Vol C Tables 4.2.6.8 and 6.1.1.4'
P P 0.1023 0.0942 'International Tables Vol C Tables 4.2.6.8 and 6.1.1.4'
S S 0.1246 0.1234 'International Tables Vol C Tables 4.2.6.8 and 6.1.1.4'
Cl Cl 0.1484 0.1585 'International Tables Vol C Tables 4.2.6.8 and 6.1.1.4'
Sb Sb -0.5866 1.5461 'International Tables Vol C Tables 4.2.6.8 and 6.1.1.4'

loop_
_geom_angle_atom_site_label_1
_geom_angle_atom_site_label_2
_geom_angle_atom_site_label_3
_geom_angle
Cl1 Sb Cl2 98.27(3)
Cl1 Sb O1 88.45(4)
Cl2 Sb O1 170.49(5)
Cl1 Sb P2 82.142(18)
Cl2 Sb P2 88.230(19)
O1 Sb P2 86.02(4)
Cl1 Sb P1 81.519(18)
Cl2 Sb P1 84.404(19)
O1 Sb P1 103.33(4)
P2 Sb P1 160.901(17)
O3 S O2 116.92(11)
O3 S O1 114.60(11)
O2 S O1 112.75(10)
O3 S C1 103.25(11)
O2 S C1 103.55(13)
O1 S C1 103.56(13)
C21 P1 C31 107.56(9)
C21 P1 C11 105.77(9)
C31 P1 C11 104.41(10)
C21 P1 Sb 116.60(7)
C31 P1 Sb 108.45(7)
C11 P1 Sb 113.24(7)
C61 P2 C41 106.80(9)
C61 P2 C51 106.52(9)
C41 P2 C51 106.72(10)
C61 P2 Sb 107.46(7)
C41 P2 Sb 109.31(6)
C51 P2 Sb 119.38(7)
S O1 Sb 111.91(9)
F1 C1 F2 107.7(2)
F1 C1 F3 107.5(2)
F2 C1 F3 107.9(2)
F1 C1 S 110.9(2)
F2 C1 S 111.3(2)
F3 C1 S 111.4(2)
C12 C11 C16 118.8(2)
C12 C11 P1 119.58(16)
C16 C11 P1 121.62(16)
C11 C12 C13 120.0(2)
C14 C13 C12 120.3(2)
C15 C14 C13 120.0(2)
C14 C15 C16 120.5(2)
C15 C16 C11 120.4(2)
C26 C21 C22 118.9(2)
C26 C21 P1 121.09(16)
C22 C21 P1 119.88(16)
C23 C22 C21 120.5(2)
C24 C23 C22 120.0(2)
C23 C24 C25 120.4(2)
C24 C25 C26 120.2(2)
C25 C26 C21 120.0(2)
C32 C31 C36 119.0(2)
C32 C31 P1 116.36(17)
C36 C31 P1 124.65(17)
C33 C32 C31 120.5(2)
C34 C33 C32 120.6(3)
C33 C34 C35 119.7(2)
C34 C35 C36 120.4(3)
C31 C36 C35 119.8(2)
C42 C41 C46 119.1(2)
C42 C41 P2 122.27(16)
C46 C41 P2 118.60(17)
C41 C42 C43 120.1(2)
C44 C43 C42 120.0(3)
C43 C44 C45 120.7(2)
C44 C45 C46 119.8(2)
C45 C46 C41 120.2(2)
C56 C51 C52 119.4(2)
C56 C51 P2 118.75(18)
C52 C51 P2 121.85(17)
C51 C52 C53 120.0(2)
C54 C53 C52 119.9(3)
C53 C54 C55 120.6(3)
C54 C55 C56 120.1(3)
C55 C56 C51 120.0(3)
C62 C61 C66 119.6(2)
C62 C61 P2 118.03(16)
C66 C61 P2 122.39(16)
C61 C62 C63 120.4(2)
C64 C63 C62 119.0(2)
C65 C64 C63 120.7(2)
C64 C65 C66 120.5(2)
C65 C66 C61 119.7(2)

loop_
_geom_bond_atom_site_label_1
_geom_bond_atom_site_label_2
_geom_bond_distance
Sb Cl1 2.3643(6)
Sb Cl2 2.4083(6)
Sb O1 2.6793(17)
Sb P2 2.8042(5)
Sb P1 2.8621(5)
S O3 1.4258(17)
S O2 1.4369(17)
S O1 1.4596(17)
S C1 1.819(3)
P1 C21 1.812(2)
P1 C31 1.814(2)
P1 C11 1.818(2)
P2 C61 1.810(2)
P2 C41 1.812(2)
P2 C51 1.814(2)
F1 C1 1.323(3)
F2 C1 1.324(3)
F3 C1 1.333(3)
C11 C12 1.389(3)
C11 C16 1.391(3)
C12 C13 1.392(3)
C13 C14 1.375(4)
C14 C15 1.367(4)
C15 C16 1.383(3)
C21 C26 1.395(3)
C21 C22 1.396(3)
C22 C23 1.384(3)
C23 C24 1.375(4)
C24 C25 1.378(4)
C25 C26 1.389(3)
C31 C32 1.380(3)
C31 C36 1.388(3)
C32 C33 1.378(3)
C33 C34 1.369(4)
C34 C35 1.371(4)
C35 C36 1.390(3)
C41 C42 1.385(3)
C41 C46 1.404(3)
C42 C43 1.391(3)
C43 C44 1.373(4)
C44 C45 1.377(4)
C45 C46 1.380(3)
C51 C56 1.390(3)
C51 C52 1.391(3)
C52 C53 1.395(3)
C53 C54 1.367(4)
C54 C55 1.378(5)
C55 C56 1.388(4)
C61 C62 1.390(3)
C61 C66 1.391(3)
C62 C63 1.393(3)
C63 C64 1.386(4)
C64 C65 1.372(4)
C65 C66 1.382(3)

loop_
_geom_torsion_atom_site_label_1
_geom_torsion_atom_site_label_2
_geom_torsion_atom_site_label_3
_geom_torsion_atom_site_label_4
_geom_torsion
Cl1 Sb P1 C21 45.83(8)
Cl2 Sb P1 C21 -53.42(8)
O1 Sb P1 C21 132.19(8)
P2 Sb P1 C21 14.38(9)
Cl1 Sb P1 C31 167.35(8)
Cl2 Sb P1 C31 68.10(8)
O1 Sb P1 C31 -106.28(8)
P2 Sb P1 C31 135.90(8)
Cl1 Sb P1 C11 -77.26(7)
Cl2 Sb P1 C11 -176.51(8)
O1 Sb P1 C11 9.11(8)
P2 Sb P1 C11 -108.71(8)
Cl1 Sb P2 C61 -163.72(7)
Cl2 Sb P2 C61 -65.12(7)
O1 Sb P2 C61 107.30(8)
P1 Sb P2 C61 -132.32(8)
Cl1 Sb P2 C41 80.74(7)
Cl2 Sb P2 C41 179.34(8)
O1 Sb P2 C41 -8.24(8)
P1 Sb P2 C41 112.13(8)
Cl1 Sb P2 C51 -42.43(8)
Cl2 Sb P2 C51 56.17(8)
O1 Sb P2 C51 -131.42(9)
P1 Sb P2 C51 -11.04(10)
O3 S O1 Sb -140.94(10)
O2 S O1 Sb -3.89(15)
C1 S O1 Sb 107.36(12)
Cl1 Sb O1 S 150.97(11)
Cl2 Sb O1 S -73.8(3)
P2 Sb O1 S -126.80(11)
P1 Sb O1 S 70.06(11)
O3 S C1 F1 61.7(2)
O2 S C1 F1 -60.7(2)
O1 S C1 F1 -178.53(19)
O3 S C1 F2 -58.2(2)
O2 S C1 F2 179.43(18)
O1 S C1 F2 61.6(2)
O3 S C1 F3 -178.7(2)
O2 S C1 F3 59.0(2)
O1 S C1 F3 -58.9(2)
C21 P1 C11 C12 -99.91(19)
C31 P1 C11 C12 146.74(19)
Sb P1 C11 C12 29.0(2)
C21 P1 C11 C16 79.84(19)
C31 P1 C11 C16 -33.5(2)
Sb P1 C11 C16 -151.28(16)
C16 C11 C12 C13 0.1(4)
P1 C11 C12 C13 179.9(2)
C11 C12 C13 C14 0.5(4)
C12 C13 C14 C15 -0.8(4)
C13 C14 C15 C16 0.6(4)
C14 C15 C16 C11 0.0(4)
C12 C11 C16 C15 -0.4(3)
P1 C11 C16 C15 179.88(18)
C31 P1 C21 C26 127.07(18)
C11 P1 C21 C26 15.9(2)
Sb P1 C21 C26 -110.94(17)
C31 P1 C21 C22 -56.9(2)
C11 P1 C21 C22 -168.03(17)
Sb P1 C21 C22 65.10(19)
C26 C21 C22 C23 -1.9(3)
P1 C21 C22 C23 -178.03(19)
C21 C22 C23 C24 1.2(4)
C22 C23 C24 C25 -0.1(4)
C23 C24 C25 C26 -0.3(4)
C24 C25 C26 C21 -0.5(4)
C22 C21 C26 C25 1.5(3)
P1 C21 C26 C25 177.63(17)
C21 P1 C31 C32 174.63(18)
C11 P1 C31 C32 -73.3(2)
Sb P1 C31 C32 47.71(19)
C21 P1 C31 C36 -7.0(2)
C11 P1 C31 C36 105.1(2)
Sb P1 C31 C36 -133.9(2)
C36 C31 C32 C33 -1.5(4)
P1 C31 C32 C33 177.0(2)
C31 C32 C33 C34 0.0(4)
C32 C33 C34 C35 0.6(5)
C33 C34 C35 C36 0.2(5)
C32 C31 C36 C35 2.3(4)
P1 C31 C36 C35 -176.1(2)
C34 C35 C36 C31 -1.6(5)
C61 P2 C41 C42 -2.3(2)
C51 P2 C41 C42 -115.91(18)
Sb P2 C41 C42 113.69(16)
C61 P2 C41 C46 179.45(16)
C51 P2 C41 C46 65.81(18)
Sb P2 C41 C46 -64.59(17)
C46 C41 C42 C43 -0.1(3)
P2 C41 C42 C43 -178.39(18)
C41 C42 C43 C44 -0.4(4)
C42 C43 C44 C45 0.0(4)
C43 C44 C45 C46 1.0(4)
C44 C45 C46 C41 -1.5(4)
C42 C41 C46 C45 1.0(3)
P2 C41 C46 C45 179.36(17)
C61 P2 C51 C56 72.9(2)
C41 P2 C51 C56 -173.31(18)
Sb P2 C51 C56 -48.9(2)
C61 P2 C51 C52 -106.15(19)
C41 P2 C51 C52 7.7(2)
Sb P2 C51 C52 132.10(16)
C56 C51 C52 C53 0.1(3)
P2 C51 C52 C53 179.12(18)
C51 C52 C53 C54 -0.3(4)
C52 C53 C54 C55 0.3(4)
C53 C54 C55 C56 0.0(4)
C54 C55 C56 C51 -0.2(4)
C52 C51 C56 C55 0.2(4)
P2 C51 C56 C55 -178.9(2)
C41 P2 C61 C62 81.34(18)
C51 P2 C61 C62 -164.89(17)
Sb P2 C61 C62 -35.85(18)
C41 P2 C61 C66 -97.58(18)
C51 P2 C61 C66 16.2(2)
Sb P2 C61 C66 145.23(16)
C66 C61 C62 C63 1.8(3)
P2 C61 C62 C63 -177.11(18)
C61 C62 C63 C64 -2.1(4)
C62 C63 C64 C65 0.8(4)
C63 C64 C65 C66 0.6(4)
C64 C65 C66 C61 -0.9(4)
C62 C61 C66 C65 -0.4(3)
P2 C61 C66 C65 178.55(18)
